data_7227774
loop_
_publ_author_name
'Mao, Zhong-Yuan'
'Liao, Xiao-Yun'
'Wang, Heng-Shan'
'Wang, Chun-Gu'
'Huang, Ke-Bin'
'Pan, Ying-Ming'

_publ_section_title
;
 Acid-catalyzed tandem reaction for the synthesis of pyridine derivatives
 via C&#xE001;C/C(sp3)--N bond cleavage of enones and primary amines
;
_journal_issue 22
_journal_name_full 'RSC Adv.'
_journal_page_first 13123
_journal_paper_doi 10.1039/C7RA00780A
_journal_volume 7
_journal_year 2017
_chemical_absolute_configuration unk
_chemical_formula_moiety 'C23 H17 N'
_chemical_formula_sum 'C23 H17 N'
_chemical_formula_weight 307.38
_chemical_name_systematic
;
 ? 
;
_space_group_crystal_system orthorhombic
_space_group_IT_number 33
_space_group_name_Hall 'P 2c -2n'
_space_group_name_H-M_alt 'P n a 21'
_symmetry_space_group_name_Hall 'P 2c -2n'
_symmetry_space_group_name_H-M 'P n a 21'
_atom_sites_solution_hydrogens geom
_atom_sites_solution_primary direct
_atom_sites_solution_secondary difmap
_audit_creation_date 2016-07-25
_audit_creation_method
;
Olex2 1.2
(compiled 2016.02.19 svn.r3266 for OlexSys, GUI svn.r5155)
;
_audit_update_record
;
2016-08-07 deposited with the CCDC.
2017-02-20 downloaded from the CCDC.
;
_cell_angle_alpha 90.00
_cell_angle_beta 90.00
_cell_angle_gamma 90.00
_cell_formula_units_Z 4
_cell_length_a 7.521(4)
_cell_length_b 19.628(9)
_cell_length_c 11.313(5)
_cell_measurement_reflns_used 8339
_cell_measurement_temperature 296.15
_cell_measurement_theta_max 26.26
_cell_measurement_theta_min 2.71
_cell_volume 1670.0(14)
_computing_cell_refinement 'SAINT v8.27A (Bruker, 2012)'
_computing_data_reduction 'SAINT v8.27A (Bruker, 2012)'
_computing_molecular_graphics 'Olex2 (Dolomanov et al., 2009)'
_computing_publication_material 'Olex2 (Dolomanov et al., 2009)'
_computing_structure_refinement 'XH (Sheldrick, 2008)'
_computing_structure_solution 'XS (Sheldrick, 2008)'
_diffrn_ambient_temperature 296.15
_diffrn_measured_fraction_theta_full 0.999
_diffrn_measured_fraction_theta_max 0.999
_diffrn_measurement_device_type 'Bruker APEX-II CCD'
_diffrn_measurement_method '\f and \w scans'
_diffrn_radiation_monochromator graphite
_diffrn_radiation_type MoK\a
_diffrn_radiation_wavelength 0.71073
_diffrn_reflns_av_R_equivalents 0.0291
_diffrn_reflns_av_unetI/netI 0.0245
_diffrn_reflns_limit_h_max 9
_diffrn_reflns_limit_h_min -9
_diffrn_reflns_limit_k_max 24
_diffrn_reflns_limit_k_min -24
_diffrn_reflns_limit_l_max 14
_diffrn_reflns_limit_l_min -14
_diffrn_reflns_number 17049
_diffrn_reflns_theta_full 26.33
_diffrn_reflns_theta_max 26.33
_diffrn_reflns_theta_min 2.08
_diffrn_source 'fine-focus sealed tube'
_diffrn_standards_number 0
_exptl_absorpt_coefficient_mu 0.071
_exptl_absorpt_correction_T_max 0.9916
_exptl_absorpt_correction_T_min 0.9716
_exptl_absorpt_correction_type none
_exptl_crystal_colour colourless
_exptl_crystal_colour_primary colourless
_exptl_crystal_density_diffrn 1.223
_exptl_crystal_density_method 'not measured'
_exptl_crystal_description block
_exptl_crystal_F_000 648
_exptl_crystal_size_max 0.41
_exptl_crystal_size_mid 0.23
_exptl_crystal_size_min 0.12
_refine_diff_density_max 0.161
_refine_diff_density_min -0.163
_refine_diff_density_rms 0.032
_refine_ls_abs_structure_details 'Flack H D (1983), Acta Cryst. A39, 876-881'
_refine_ls_abs_structure_Flack -1(4)
_refine_ls_extinction_method none
_refine_ls_goodness_of_fit_ref 1.056
_refine_ls_hydrogen_treatment constr
_refine_ls_matrix_type full
_refine_ls_number_parameters 218
_refine_ls_number_reflns 3392
_refine_ls_number_restraints 2
_refine_ls_restrained_S_all 1.057
_refine_ls_R_factor_all 0.0477
_refine_ls_R_factor_gt 0.0404
_refine_ls_shift/su_max 0.157
_refine_ls_shift/su_mean 0.001
_refine_ls_structure_factor_coef Fsqd
_refine_ls_weighting_details 'calc w=1/[\s^2^(Fo^2^)+(0.0554P)^2^+0.2430P] where P=(Fo^2^+2Fc^2^)/3'
_refine_ls_weighting_scheme calc
_refine_ls_wR_factor_gt 0.1058
_refine_ls_wR_factor_ref 0.1128
_reflns_number_gt 3020
_reflns_number_total 3392
_reflns_threshold_expression >2sigma(I)
_cod_data_source_file c7ra00780a2.cif
_cod_data_source_block aaaa
_cod_database_code 7227774
_olex2_refinement_description
;
1. Twinned data refinement
 Scales: 1(4) 0(4)
2. Fixed Uiso
 At 1.2 times of:
  All C(H) groups
3. Rigid bond restraints
 C10, C15
 with sigma for 1-2 distances of 0.0002 and sigma for 1-3 distances of 0.0001
4.a Aromatic/amide H refined with riding coordinates:
 C1(H1), C2(H2), C3(H3), C4(H4), C5(H5), C8(H8), C11(H11), C12(H12), C13(H13),
 C14(H14), C15(H15), C16(H16), C18(H18), C19(H19), C20(H20), C21(H21), C22(H22)
;
_olex2_submission_special_instructions 'No special instructions were received'

loop_
_space_group_symop_id
_space_group_symop_operation_xyz
1 'x, y, z'
2 '-x, -y, z+1/2'
3 '-x+1/2, y+1/2, z+1/2'
4 'x+1/2, -y+1/2, z'

loop_
_atom_site_label
_atom_site_type_symbol
_atom_site_fract_x
_atom_site_fract_y
_atom_site_fract_z
_atom_site_U_iso_or_equiv
_atom_site_adp_type
_atom_site_occupancy
_atom_site_calc_flag
_atom_site_refinement_flags_posn
_atom_site_refinement_flags_adp
N1 N 0.2512(2) 0.38865(8) 0.21421(14) 0.0492(3) Uani 1 d . .
C1 C 0.4103(3) 0.38308(9) -0.02295(18) 0.0546(5) Uani 1 d . .
H1 H 0.4529 0.4179 0.0252 0.065 Uiso 1 calc R .
C2 C 0.4464(3) 0.38429(11) -0.1428(2) 0.0664(6) Uani 1 d . .
H2 H 0.5139 0.4196 -0.1744 0.080 Uiso 1 calc R .
C3 C 0.3833(3) 0.33369(11) -0.2155(2) 0.0677(6) Uani 1 d . .
H3 H 0.4091 0.3343 -0.2959 0.081 Uiso 1 calc R .
C4 C 0.2819(3) 0.28225(12) -0.1684(2) 0.0686(6) Uani 1 d . .
H4 H 0.2356 0.2488 -0.2177 0.082 Uiso 1 calc R .
C5 C 0.2477(3) 0.27967(10) -0.04800(17) 0.0554(5) Uani 1 d . .
H5 H 0.1821 0.2437 -0.0169 0.067 Uiso 1 calc R .
C6 C 0.3110(2) 0.33055(8) 0.02655(17) 0.0440(4) Uani 1 d . .
C7 C 0.2768(2) 0.32877(8) 0.15601(16) 0.0439(4) Uani 1 d . .
C8 C 0.2762(2) 0.26692(8) 0.21625(16) 0.0449(4) Uani 1 d . .
H8 H 0.2957 0.2265 0.1754 0.054 Uiso 1 calc R .
C9 C 0.2466(2) 0.26568(9) 0.33723(17) 0.0449(4) Uani 1 d . .
C10 C 0.2446(2) 0.20017(9) 0.40366(17) 0.0480(4) Uani 1 d . U
C11 C 0.1877(3) 0.14021(10) 0.3510(2) 0.0585(5) Uani 1 d . .
H11 H 0.1499 0.1407 0.2727 0.070 Uiso 1 calc R .
C12 C 0.1866(3) 0.07941(10) 0.4136(2) 0.0697(6) Uani 1 d . .
H12 H 0.1476 0.0397 0.3771 0.084 Uiso 1 calc R .
C13 C 0.2421(3) 0.07754(11) 0.5283(2) 0.0715(6) Uani 1 d . .
H13 H 0.2415 0.0366 0.5698 0.086 Uiso 1 calc R .
C14 C 0.2986(4) 0.13600(12) 0.5822(2) 0.0795(7) Uani 1 d . .
H14 H 0.3357 0.1348 0.6606 0.095 Uiso 1 calc R .
C15 C 0.3009(3) 0.19710(11) 0.52072(19) 0.0672(5) Uani 1 d . U
H15 H 0.3405 0.2365 0.5581 0.081 Uiso 1 calc R .
C16 C 0.2204(2) 0.32642(8) 0.39470(16) 0.0437(4) Uani 1 d . .
H16 H 0.2012 0.3268 0.4759 0.052 Uiso 1 calc R .
C17 C 0.2223(2) 0.38710(8) 0.33270(16) 0.0439(4) Uani 1 d . .
C18 C 0.2366(3) 0.46074(11) 0.51348(18) 0.0603(5) Uani 1 d . .
H18 H 0.2944 0.4256 0.5531 0.072 Uiso 1 calc R .
C19 C 0.1987(3) 0.52110(13) 0.5725(2) 0.0729(6) Uani 1 d . .
H19 H 0.2331 0.5264 0.6509 0.087 Uiso 1 calc R .
C20 C 0.1108(3) 0.57297(11) 0.5156(2) 0.0739(7) Uani 1 d . .
H20 H 0.0834 0.6129 0.5559 0.089 Uiso 1 calc R .
C21 C 0.0636(3) 0.56564(10) 0.3996(2) 0.0698(6) Uani 1 d . .
H21 H 0.0048 0.6008 0.3608 0.084 Uiso 1 calc R .
C22 C 0.1030(2) 0.50610(9) 0.33939(19) 0.0560(4) Uani 1 d . .
H22 H 0.0717 0.5020 0.2602 0.067 Uiso 1 calc R .
C23 C 0.1888(2) 0.45232(8) 0.39577(16) 0.0466(4) Uani 1 d . .

loop_
_atom_site_aniso_label
_atom_site_aniso_U_11
_atom_site_aniso_U_22
_atom_site_aniso_U_33
_atom_site_aniso_U_23
_atom_site_aniso_U_13
_atom_site_aniso_U_12
N1 0.0494(8) 0.0446(8) 0.0537(8) -0.0027(7) 0.0018(7) 0.0026(6)
C1 0.0538(11) 0.0466(9) 0.0634(11) -0.0021(8) 0.0006(9) -0.0044(8)
C2 0.0671(12) 0.0586(12) 0.0737(14) 0.0127(10) 0.0140(11) -0.0029(10)
C3 0.0801(15) 0.0712(13) 0.0518(11) 0.0032(10) 0.0090(11) 0.0067(11)
C4 0.0778(14) 0.0673(13) 0.0608(12) -0.0136(11) 0.0028(11) -0.0039(11)
C5 0.0574(12) 0.0497(10) 0.0592(12) -0.0055(8) 0.0050(9) -0.0084(8)
C6 0.0400(8) 0.0402(8) 0.0516(9) 0.0009(7) -0.0016(8) 0.0033(6)
C7 0.0389(8) 0.0401(9) 0.0525(10) -0.0020(7) -0.0014(8) 0.0007(6)
C8 0.0474(9) 0.0345(8) 0.0527(10) -0.0047(7) 0.0016(8) 0.0014(7)
C9 0.0415(8) 0.0422(9) 0.0511(10) 0.0011(8) 0.0025(8) 0.0018(7)
C10 0.0453(9) 0.0451(9) 0.0537(9) -0.0006(8) 0.0085(8) 0.0055(7)
C11 0.0612(11) 0.0495(10) 0.0649(12) 0.0031(9) -0.0049(10) 0.0019(9)
C12 0.0764(14) 0.0432(10) 0.0894(17) 0.0048(11) 0.0031(14) 0.0017(9)
C13 0.0833(15) 0.0541(12) 0.0770(16) 0.0199(11) 0.0175(14) 0.0102(10)
C14 0.1118(19) 0.0730(14) 0.0537(12) 0.0125(11) 0.0065(13) 0.0107(14)
C15 0.0938(15) 0.0556(11) 0.0522(9) -0.0028(9) 0.0075(11) 0.0005(11)
C16 0.0465(9) 0.0423(9) 0.0422(9) -0.0011(7) 0.0060(8) 0.0018(6)
C17 0.0424(8) 0.0422(9) 0.0472(9) -0.0021(7) 0.0026(7) 0.0018(6)
C18 0.0611(12) 0.0624(11) 0.0574(12) -0.0051(10) 0.0066(10) 0.0025(9)
C19 0.0708(13) 0.0876(16) 0.0602(12) -0.0223(12) 0.0147(11) -0.0138(12)
C20 0.0705(13) 0.0583(12) 0.0929(17) -0.0257(12) 0.0302(13) -0.0029(11)
C21 0.0649(12) 0.0502(10) 0.0943(17) -0.0036(11) 0.0155(13) 0.0102(9)
C22 0.0567(10) 0.0499(10) 0.0613(11) -0.0035(9) 0.0045(9) 0.0052(8)
C23 0.0451(9) 0.0452(9) 0.0496(9) -0.0024(8) 0.0059(8) -0.0008(7)

loop_
_atom_type_symbol
_atom_type_description
_atom_type_scat_dispersion_real
_atom_type_scat_dispersion_imag
_atom_type_scat_source
C C 0.0033 0.0016 'International Tables Vol C Tables 4.2.6.8 and 6.1.1.4'
H H 0.0000 0.0000 'International Tables Vol C Tables 4.2.6.8 and 6.1.1.4'
N N 0.0061 0.0033 'International Tables Vol C Tables 4.2.6.8 and 6.1.1.4'

loop_
_geom_angle_atom_site_label_1
_geom_angle_atom_site_label_2
_geom_angle_atom_site_label_3
_geom_angle
C17 N1 C7 118.74(16)
C2 C1 H1 119.6
C2 C1 C6 120.87(19)
C6 C1 H1 119.6
C1 C2 H2 119.8
C3 C2 C1 120.4(2)
C3 C2 H2 119.8
C2 C3 H3 120.3
C4 C3 C2 119.4(2)
C4 C3 H3 120.3
C3 C4 H4 119.6
C3 C4 C5 120.7(2)
C5 C4 H4 119.6
C4 C5 H5 119.8
C4 C5 C6 120.37(19)
C6 C5 H5 119.8
C1 C6 C5 118.16(18)
C1 C6 C7 120.45(16)
C5 C6 C7 121.39(16)
N1 C7 C6 118.73(15)
N1 C7 C8 121.05(17)
C8 C7 C6 120.19(15)
C7 C8 H8 120.0
C9 C8 C7 119.92(16)
C9 C8 H8 120.0
C8 C9 C10 120.97(15)
C16 C9 C8 118.40(16)
C16 C9 C10 120.63(16)
C11 C10 C9 121.27(17)
C11 C10 C15 117.77(18)
C15 C10 C9 120.95(17)
C10 C11 H11 119.6
C10 C11 C12 120.8(2)
C12 C11 H11 119.6
C11 C12 H12 119.8
C13 C12 C11 120.5(2)
C13 C12 H12 119.8
C12 C13 H13 120.1
C12 C13 C14 119.8(2)
C14 C13 H13 120.1
C13 C14 H14 119.8
C13 C14 C15 120.4(2)
C15 C14 H14 119.8
C10 C15 H15 119.6
C14 C15 C10 120.7(2)
C14 C15 H15 119.6
C9 C16 H16 119.8
C9 C16 C17 120.44(17)
C17 C16 H16 119.8
N1 C17 C16 121.45(16)
N1 C17 C23 118.77(15)
C16 C17 C23 119.77(15)
C19 C18 H18 119.7
C23 C18 H18 119.7
C23 C18 C19 120.6(2)
C18 C19 H19 119.8
C20 C19 C18 120.3(2)
C20 C19 H19 119.8
C19 C20 H20 120.1
C21 C20 C19 119.8(2)
C21 C20 H20 120.1
C20 C21 H21 119.8
C20 C21 C22 120.4(2)
C22 C21 H21 119.8
C21 C22 H22 119.5
C21 C22 C23 120.9(2)
C23 C22 H22 119.5
C18 C23 C17 121.24(17)
C18 C23 C22 117.96(17)
C22 C23 C17 120.76(17)

loop_
_geom_bond_atom_site_label_1
_geom_bond_atom_site_label_2
_geom_bond_distance
N1 C7 1.361(2)
N1 C17 1.358(2)
C1 H1 0.9300
C1 C2 1.383(3)
C1 C6 1.391(2)
C2 H2 0.9300
C2 C3 1.374(3)
C3 H3 0.9300
C3 C4 1.373(3)
C4 H4 0.9300
C4 C5 1.387(3)
C5 H5 0.9300
C5 C6 1.391(3)
C6 C7 1.487(3)
C7 C8 1.392(2)
C8 H8 0.9300
C8 C9 1.387(3)
C9 C10 1.490(2)
C9 C16 1.372(2)
C10 C11 1.387(3)
C10 C15 1.392(3)
C11 H11 0.9300
C11 C12 1.388(3)
C12 H12 0.9300
C12 C13 1.364(3)
C13 H13 0.9300
C13 C14 1.367(3)
C14 H14 0.9300
C14 C15 1.387(3)
C15 H15 0.9300
C16 H16 0.9300
C16 C17 1.382(2)
C17 C23 1.487(2)
C18 H18 0.9300
C18 C19 1.390(3)
C18 C23 1.389(3)
C19 H19 0.9300
C19 C20 1.374(4)
C20 H20 0.9300
C20 C21 1.368(4)
C21 H21 0.9300
C21 C22 1.384(3)
C22 H22 0.9300
C22 C23 1.392(3)

loop_
_geom_torsion_atom_site_label_1
_geom_torsion_atom_site_label_2
_geom_torsion_atom_site_label_3
_geom_torsion_atom_site_label_4
_geom_torsion
N1 C7 C8 C9 0.9(3)
N1 C17 C23 C18 -150.52(18)
N1 C17 C23 C22 31.7(2)
C1 C2 C3 C4 0.8(3)
C1 C6 C7 N1 35.8(2)
C1 C6 C7 C8 -142.43(18)
C2 C1 C6 C5 -0.6(3)
C2 C1 C6 C7 178.42(18)
C2 C3 C4 C5 -2.2(4)
C3 C4 C5 C6 2.1(4)
C4 C5 C6 C1 -0.7(3)
C4 C5 C6 C7 -179.73(19)
C5 C6 C7 N1 -145.17(18)
C5 C6 C7 C8 36.6(3)
C6 C1 C2 C3 0.6(3)
C6 C7 C8 C9 179.13(16)
C7 N1 C17 C16 0.7(3)
C7 N1 C17 C23 -178.17(15)
C7 C8 C9 C10 179.76(16)
C7 C8 C9 C16 -0.7(3)
C8 C9 C10 C11 -31.2(3)
C8 C9 C10 C15 148.41(19)
C8 C9 C16 C17 0.5(3)
C9 C10 C11 C12 179.93(19)
C9 C10 C15 C14 179.9(2)
C9 C16 C17 N1 -0.5(3)
C9 C16 C17 C23 178.38(15)
C10 C9 C16 C17 -179.98(16)
C10 C11 C12 C13 -0.2(3)
C11 C10 C15 C14 -0.4(3)
C11 C12 C13 C14 0.3(4)
C12 C13 C14 C15 -0.4(4)
C13 C14 C15 C10 0.5(4)
C15 C10 C11 C12 0.3(3)
C16 C9 C10 C11 149.25(18)
C16 C9 C10 C15 -31.1(3)
C16 C17 C23 C18 30.6(3)
C16 C17 C23 C22 -147.23(18)
C17 N1 C7 C6 -179.15(15)
C17 N1 C7 C8 -0.9(3)
C18 C19 C20 C21 -1.4(3)
C19 C18 C23 C17 -177.67(17)
C19 C18 C23 C22 0.2(3)
C19 C20 C21 C22 0.4(3)
C20 C21 C22 C23 0.9(3)
C21 C22 C23 C17 176.71(17)
C21 C22 C23 C18 -1.2(3)
C23 C18 C19 C20 1.1(3)

loop_
_twin_individual_id
_twin_individual_mass_fraction_refined
1 1(4)
2 0(4)
